data_1508061
loop_
_publ_author_name
'Blake, Alexander J.'
'Champness, Neil R.'
'Easun, Timothy L.'
'Allan, David R.'
'Nowell, Harriott'
'George, Michael W.'
'Jia, Junhua'
'Sun, Xue-Zhong'

_publ_section_title
;
 Photoreactivity examined through incorporation in metal-organic
 frameworks.
;
_journal_issue 8
_journal_name_full 'Nature chemistry'
_journal_page_first 688
_journal_page_last 694
_journal_paper_doi 10.1038/nchem.681
_journal_volume 2
_journal_year 2010
_chemical_formula_moiety 'C21 H20 Cl Mn2 N4 O8'
_chemical_formula_sum 'C21 H20 Cl Mn2 N4 O8'
_chemical_formula_weight 601.74
_chemical_name_systematic
; 
 ? 
;
_space_group_IT_number 52
_symmetry_cell_setting orthorhombic
_symmetry_space_group_name_Hall '-P 2a 2bc'
_symmetry_space_group_name_H-M 'P n n a'
_atom_sites_solution_hydrogens geom
_atom_sites_solution_primary direct
_atom_sites_solution_secondary difmap
_audit_creation_method 'enCIFer editing of SHELXL97 CIF output'
_cell_angle_alpha 90.00
_cell_angle_beta 90.00
_cell_angle_gamma 90.00
_cell_formula_units_Z 4
_cell_length_a 9.0620(18)
_cell_length_b 25.600(5)
_cell_length_c 9.6180(19)
_cell_measurement_temperature 150(2)
_cell_volume 2231.3(8)
_computing_cell_refinement 'CrystalClear (Rigaku Inc., 2008)'
_computing_data_collection 'CrystalClear (Rigaku Inc., 2008)'
_computing_data_reduction 'CrystalClear (Rigaku Inc., 2008)'
_computing_molecular_graphics 'Bruker SHELXTL'
_computing_publication_material 'enCIFer (Allen et al, 2004; PLATON (Spek, 2009)'
_computing_structure_refinement 'SHELXL97 (Sheldrick, 2008)'
_computing_structure_solution 'SHELXS97 (Sheldrick, 2008)'
_diffrn_ambient_temperature 150(2)
_diffrn_measured_fraction_theta_full 0.955
_diffrn_measured_fraction_theta_max 0.955
_diffrn_measurement_device_type 'Rigaku Saturn 724+ CCD detector on Crystal Logic 4-circle kappa goniometer'
_diffrn_measurement_method omega
_diffrn_radiation_monochromator 'double-bounce Si(111)'
_diffrn_radiation_source 'Diamond Light Source Beamline I19'
_diffrn_radiation_type synchrotron
_diffrn_radiation_wavelength 0.7200
_diffrn_reflns_av_R_equivalents 0.125
_diffrn_reflns_av_sigmaI/netI 0.095
_diffrn_reflns_limit_h_max 8
_diffrn_reflns_limit_h_min -8
_diffrn_reflns_limit_k_max 23
_diffrn_reflns_limit_k_min -24
_diffrn_reflns_limit_l_max 9
_diffrn_reflns_limit_l_min -7
_diffrn_reflns_number 4196
_diffrn_reflns_theta_full 19.99
_diffrn_reflns_theta_max 19.99
_diffrn_reflns_theta_min 2.26
_diffrn_standards_number 0
_exptl_absorpt_coefficient_mu 1.311
_exptl_absorpt_correction_T_max 1.000
_exptl_absorpt_correction_T_min 0.549
_exptl_absorpt_correction_type multi-scan
_exptl_absorpt_process_details 'CrystalClear (Rigaku Inc., 2008)'
_exptl_crystal_colour Orange
_exptl_crystal_density_diffrn 1.791
_exptl_crystal_density_method 'not measured'
_exptl_crystal_description Plate
_exptl_crystal_F_000 1220
_exptl_crystal_size_max 0.035
_exptl_crystal_size_mid 0.028
_exptl_crystal_size_min 0.005
_refine_diff_density_max 1.34
_refine_diff_density_min -0.79
_refine_diff_density_rms 0.25
_refine_ls_extinction_method none
_refine_ls_goodness_of_fit_ref 1.96
_refine_ls_hydrogen_treatment constr
_refine_ls_matrix_type full
_refine_ls_number_parameters 100
_refine_ls_number_reflns 997
_refine_ls_number_restraints 54
_refine_ls_restrained_S_all 1.92
_refine_ls_R_factor_all 0.227
_refine_ls_R_factor_gt 0.209
_refine_ls_shift/su_max 0.007
_refine_ls_shift/su_mean 0.001
_refine_ls_structure_factor_coef Fsqd
_refine_ls_weighting_details 'calc w=1/[\s^2^(Fo^2^)+(0.2000P)^2^] where P=(Fo^2^+2Fc^2^)/3'
_refine_ls_weighting_scheme calc
_refine_ls_wR_factor_gt 0.485
_refine_ls_wR_factor_ref 0.505
_reflns_number_gt 873
_reflns_number_total 997
_reflns_threshold_expression >2sigma(I)
_cod_data_source_file nchem.681-s4.cif
_cod_data_source_block mnjjcc
_cod_depositor_comments
;
The following automatic conversions were performed:

'_exptl_absorpt_correction_type' value 'Multi-scan' changed to
'multi-scan' according to
/home/saulius/struct/CIF-dictionaries/cif_core.dic dictionary named
'cif_core.dic' version 2.4.1 from 2010-06-29.

Automatic conversion script
Id: cif_fix_values 1891 2012-01-12 08:04:46Z andrius 
;
_cod_database_code 1508061

loop_
_symmetry_equiv_pos_as_xyz
'x, y, z'
'-x+1/2, -y, z'
'-x+1/2, y+1/2, -z+1/2'
'x, -y+1/2, -z+1/2'
'-x, -y, -z'
'x-1/2, y, -z'
'x-1/2, -y-1/2, z-1/2'
'-x, y-1/2, z-1/2'

loop_
_atom_site_label
_atom_site_type_symbol
_atom_site_fract_x
_atom_site_fract_y
_atom_site_fract_z
_atom_site_U_iso_or_equiv
_atom_site_adp_type
_atom_site_occupancy
_atom_site_symmetry_multiplicity
_atom_site_calc_flag
_atom_site_refinement_flags
_atom_site_disorder_assembly
_atom_site_disorder_group
Mn1 Mn 0.7731(7) 0.7500 0.2500 0.045(2) Uani 1 2 d SDU . .
Mn2 Mn 0.7500 0.5000 0.4440(6) 0.057(2) Uani 1 2 d SU . .
Cl1 Cl 0.7949(12) 0.7890(4) 0.4760(12) 0.060 Uiso 0.717(14) 1 d PDU A 1
C1C C 0.652(5) 0.7875(15) 0.209(5) 0.060 Uiso 0.717(14) 1 d PDU A 1
O1C O 0.524(3) 0.8256(10) 0.168(3) 0.060 Uiso 0.717(14) 1 d PDU A 1
Cl1' Cl 0.586(3) 0.8092(10) 0.170(3) 0.060 Uiso 0.283(14) 1 d PDU A 2
O2C O 0.727(8) 0.801(2) 0.537(4) 0.060 Uiso 0.283(14) 1 d PDU A 2
C2C C 0.746(11) 0.773(4) 0.392(6) 0.060 Uiso 0.283(14) 1 d PDU A 2
N1 N 0.940(2) 0.7042(7) 0.296(2) 0.036(5) Uiso 1 1 d U A .
C1 C 1.064(3) 0.7238(9) 0.275(2) 0.034(6) Uiso 1 1 d U . .
C2 C 1.195(3) 0.6982(9) 0.301(3) 0.035(6) Uiso 1 1 d U A .
H2A H 1.2883 0.7146 0.2891 0.042 Uiso 1 1 calc R . .
C3 C 1.181(3) 0.6476(9) 0.346(3) 0.038(6) Uiso 1 1 d U . .
H3A H 1.2676 0.6279 0.3656 0.046 Uiso 1 1 calc R A .
C4 C 1.048(2) 0.6254(8) 0.362(2) 0.028(6) Uiso 1 1 d U A .
C5 C 0.927(3) 0.6546(10) 0.338(3) 0.047(7) Uiso 1 1 d U . .
H5A H 0.8314 0.6398 0.3496 0.056 Uiso 1 1 calc R A .
C6 C 1.030(3) 0.5701(11) 0.410(3) 0.058(8) Uiso 1 1 d U . .
O2 O 1.150(2) 0.5431(8) 0.408(2) 0.074(6) Uiso 1 1 d U . .
O1 O 0.905(3) 0.5577(11) 0.442(3) 0.119(9) Uiso 1 1 d U A .
O1N O 0.830(4) 0.4434(15) 0.274(4) 0.079(13) Uiso 0.64(5) 1 d PU B 1
C1NB C 0.952(5) 0.3839(18) 0.065(5) 0.082(18) Uiso 0.64(5) 1 d PDU B 1
C1NA C 1.178(4) 0.4351(19) 0.108(5) 0.073(17) Uiso 0.64(5) 1 d PDU B 1
O1N' O 0.875(7) 0.480(3) 0.257(6) 0.073(18) Uiso 0.36(5) 1 d PU B 2
C1ND C 0.918(6) 0.409(4) 0.020(7) 0.13(4) Uiso 0.36(5) 1 d PDU B 2
C1NE C 1.147(9) 0.458(4) 0.067(8) 0.16(4) Uiso 0.36(5) 1 d PDU B 2
N1N N 1.018(3) 0.4311(10) 0.124(3) 0.097(9) Uiso 1 1 d DU . .
C1NC C 0.952(4) 0.4525(18) 0.251(5) 0.119(14) Uiso 1 1 d DU B .

loop_
_atom_site_aniso_label
_atom_site_aniso_U_11
_atom_site_aniso_U_22
_atom_site_aniso_U_33
_atom_site_aniso_U_23
_atom_site_aniso_U_13
_atom_site_aniso_U_12
Mn1 0.070(5) 0.036(4) 0.028(4) 0.016(3) 0.000 0.000
Mn2 0.077(5) 0.060(5) 0.034(4) 0.000 0.000 0.018(3)

loop_
_atom_type_symbol
_atom_type_description
_atom_type_scat_dispersion_real
_atom_type_scat_dispersion_imag
_atom_type_scat_source
C C 0.0033 0.0016 'International Tables Vol C Tables 4.2.6.8 and 6.1.1.4'
H H 0.0000 0.0000 'International Tables Vol C Tables 4.2.6.8 and 6.1.1.4'
N N 0.0061 0.0033 'International Tables Vol C Tables 4.2.6.8 and 6.1.1.4'
O O 0.0106 0.0060 'International Tables Vol C Tables 4.2.6.8 and 6.1.1.4'
Mn Mn 0.3368 0.7283 'International Tables Vol C Tables 4.2.6.8 and 6.1.1.4'
Cl Cl 0.1484 0.1585 'International Tables Vol C Tables 4.2.6.8 and 6.1.1.4'

loop_
_geom_angle_atom_site_label_1
_geom_angle_atom_site_label_2
_geom_angle_atom_site_label_3
_geom_angle
_geom_angle_site_symmetry_1
_geom_angle_site_symmetry_3
C1C Mn1 C1C 87(3) 4_565 .
C1C Mn1 C2C 84(4) 4_565 .
C1C Mn1 C2C 82(4) . .
C1C Mn1 C2C 82(4) 4_565 4_565
C1C Mn1 C2C 84(4) . 4_565
C2C Mn1 C2C 161(8) . 4_565
C1C Mn1 N1 176.2(18) 4_565 4_565
C1C Mn1 N1 97.1(17) . 4_565
C2C Mn1 N1 95(4) . 4_565
C2C Mn1 N1 99(4) 4_565 4_565
C1C Mn1 N1 97.1(17) 4_565 .
C1C Mn1 N1 176.2(18) . .
C2C Mn1 N1 99(4) . .
C2C Mn1 N1 95(4) 4_565 .
N1 Mn1 N1 79.2(12) 4_565 .
C1C Mn1 Cl1' 3.7(19) 4_565 4_565
C1C Mn1 Cl1' 88.2(16) . 4_565
C2C Mn1 Cl1' 81(4) . 4_565
C2C Mn1 Cl1' 86(4) 4_565 4_565
N1 Mn1 Cl1' 173.2(10) 4_565 4_565
N1 Mn1 Cl1' 95.5(9) . 4_565
C1C Mn1 Cl1' 88.2(16) 4_565 .
C1C Mn1 Cl1' 3.7(19) . .
C2C Mn1 Cl1' 86(4) . .
C2C Mn1 Cl1' 81(4) 4_565 .
N1 Mn1 Cl1' 95.5(9) 4_565 .
N1 Mn1 Cl1' 173.2(10) . .
Cl1' Mn1 Cl1' 90.0(15) 4_565 .
C1C Mn1 Cl1 95.2(17) 4_565 .
C1C Mn1 Cl1 91.7(17) . .
C2C Mn1 Cl1 14(4) . .
C2C Mn1 Cl1 175(4) 4_565 .
N1 Mn1 Cl1 83.8(7) 4_565 .
N1 Mn1 Cl1 88.9(6) . .
Cl1' Mn1 Cl1 91.9(8) 4_565 .
Cl1' Mn1 Cl1 94.8(8) . .
C1C Mn1 Cl1 91.7(17) 4_565 4_565
C1C Mn1 Cl1 95.2(17) . 4_565
C2C Mn1 Cl1 175(4) . 4_565
C2C Mn1 Cl1 14(4) 4_565 4_565
N1 Mn1 Cl1 88.9(6) 4_565 4_565
N1 Mn1 Cl1 83.8(7) . 4_565
Cl1' Mn1 Cl1 94.8(8) 4_565 4_565
Cl1' Mn1 Cl1 91.9(8) . 4_565
Cl1 Mn1 Cl1 170.6(6) . 4_565
O2 Mn2 O2 90.1(12) 6_556 5_766
O2 Mn2 O1 95.4(10) 6_556 2_665
O2 Mn2 O1 85.3(10) 5_766 2_665
O2 Mn2 O1 85.3(10) 6_556 .
O2 Mn2 O1 95.4(10) 5_766 .
O1 Mn2 O1 179.1(16) 2_665 .
O2 Mn2 O1N' 102.6(18) 6_556 2_665
O2 Mn2 O1N' 161(2) 5_766 2_665
O1 Mn2 O1N' 79.0(19) 2_665 2_665
O1 Mn2 O1N' 100(2) . 2_665
O2 Mn2 O1N' 161(2) 6_556 .
O2 Mn2 O1N' 102.6(18) 5_766 .
O1 Mn2 O1N' 100(2) 2_665 .
O1 Mn2 O1N' 79.0(19) . .
O1N' Mn2 O1N' 69(3) 2_665 .
O2 Mn2 O1N 171.0(12) 6_556 .
O2 Mn2 O1N 90.9(11) 5_766 .
O1 Mn2 O1N 75.8(14) 2_665 .
O1 Mn2 O1N 103.6(13) . .
O1N' Mn2 O1N 74(2) 2_665 .
O1N' Mn2 O1N 26.4(17) . .
O2 Mn2 O1N 90.9(11) 6_556 2_665
O2 Mn2 O1N 171.0(12) 5_766 2_665
O1 Mn2 O1N 103.6(13) 2_665 2_665
O1 Mn2 O1N 75.8(14) . 2_665
O1N' Mn2 O1N 26.4(17) 2_665 2_665
O1N' Mn2 O1N 74(2) . 2_665
O1N Mn2 O1N 89.5(19) . 2_665
Mn1 C1C O1C 179(3) . .
Mn1 C2C O2C 176(8) . .
C1 N1 C5 121(2) . .
C1 N1 Mn1 114.8(17) . .
C5 N1 Mn1 124.2(17) . .
N1 C1 C2 124(2) . .
N1 C1 C1 115.6(14) . 4_565
C2 C1 C1 120.6(14) . 4_565
C3 C2 C1 115(2) . .
C3 C2 H2A 122.3 . .
C1 C2 H2A 122.3 . .
C4 C3 C2 121(2) . .
C4 C3 H3A 119.3 . .
C2 C3 H3A 119.3 . .
C3 C4 C5 118(2) . .
C3 C4 C6 123(2) . .
C5 C4 C6 119(2) . .
N1 C5 C4 120(2) . .
N1 C5 H5A 119.9 . .
C4 C5 H5A 119.9 . .
O1 C6 O2 131(3) . .
O1 C6 C4 115(3) . .
O2 C6 C4 114(2) . .
C6 O2 Mn2 131.6(19) . 5_766
C6 O1 Mn2 146(2) . .
C1NC O1N Mn2 108(3) . .
C1NC O1N' Mn2 126(6) . .
C1NE N1N C1NB 125(4) . .
C1NE N1N C1NA 30(6) . .
C1NB N1N C1NA 115(3) . .
C1NE N1N C1ND 115(3) . .
C1NB N1N C1ND 33(5) . .
C1NA N1N C1ND 125(3) . .
C1NE N1N C1NC 117.6(18) . .
C1NB N1N C1NC 117.6(18) . .
C1NA N1N C1NC 117.6(18) . .
C1ND N1N C1NC 117.5(18) . .
O1N' C1NC O1N 57(4) . .
O1N' C1NC N1N 127(6) . .
O1N C1NC N1N 119(3) . .

loop_
_geom_bond_atom_site_label_1
_geom_bond_atom_site_label_2
_geom_bond_distance
_geom_bond_site_symmetry_2
Mn1 C1C 1.51(4) .
Mn1 C2C 1.51(4) .
Mn1 N1 1.966(19) .
Mn1 Cl1 2.400(12) .
Mn1 Cl1' 2.400(15) .
Mn2 O2 2.02(2) 5_766
Mn2 O1 2.04(3) .
Mn2 O1N' 2.18(6) .
Mn2 O1N 2.30(4) .
C1C O1C 1.57(5) .
O2C C2C 1.57(5) .
N1 C1 1.25(3) .
N1 C5 1.34(3) .
C1 C2 1.38(3) .
C1 C1 1.43(4) 4_565
C2 C3 1.37(3) .
C2 H2A 0.9500 .
C3 C4 1.34(3) .
C3 H3A 0.9500 .
C4 C5 1.35(3) .
C4 C6 1.50(4) .
C5 H5A 0.9500 .
C6 O1 1.22(3) .
C6 O2 1.29(3) .
O1N C1NC 1.15(5) .
C1NB N1N 1.46(3) .
C1NA N1N 1.46(3) .
O1N' C1NC 0.99(6) .
C1ND N1N 1.46(3) .
C1NE N1N 1.46(3) .
N1N C1NC 1.47(5) .
